data_7714005
loop_
_publ_author_name
'Gusev, Alexey N.'
'Braga, Elena'
'Zamnius, Ekaterina'
'Kiskin, Mikhail A.'
'Ali, Amjad'
'Baryshnikov, Glib'
'Linert, Wolfgang'

_publ_section_title
;
 Mononuclear copper(I) complexes bearing 3-phenyl-5-(pyridin-4-yl)-1, 2,
 4-triazole ligand: synthesis, crystal structure, TADF-luminescence, and
 mechanochromic effects
;
_journal_name_full 'Dalton Transactions'
_journal_paper_doi 10.1039/D3DT02633G
_journal_year 2023
_chemical_formula_moiety '2(C49 H40 Br Cu N4 P2), 0.25(C4 N2)'
_chemical_formula_sum 'C99 H81.5 Br2 Cu2 N8.5 P4'
_chemical_formula_weight 1801.00
_space_group_crystal_system triclinic
_space_group_IT_number 2
_space_group_name_Hall '-P 1'
_space_group_name_H-M_alt 'P -1'
_atom_sites_solution_hydrogens geom
_audit_creation_date 2022-11-28
_audit_creation_method
;
Olex2 1.2
(compiled 2018.05.29 svn.r3508 for OlexSys, GUI svn.r5506)
;
_audit_update_record
;
2023-06-22 deposited with the CCDC.	2023-09-22 downloaded from the CCDC.
;
_cell_angle_alpha 112.504(2)
_cell_angle_beta 96.207(3)
_cell_angle_gamma 102.344(3)
_cell_formula_units_Z 1
_cell_length_a 11.0522(9)
_cell_length_b 13.1316(9)
_cell_length_c 17.1379(13)
_cell_measurement_reflns_used 5245
_cell_measurement_temperature 150(2)
_cell_measurement_theta_max 27.98
_cell_measurement_theta_min 2.40
_cell_volume 2194.5(3)
_computing_molecular_graphics 'Olex2 (Dolomanov et al., 2009)'
_computing_publication_material 'Olex2 (Dolomanov et al., 2009)'
_computing_structure_refinement 'ShelXL (Sheldrick, 2015)'
_diffrn_ambient_temperature 150.15
_diffrn_measured_fraction_theta_full 0.994
_diffrn_measured_fraction_theta_max 0.992
_diffrn_measurement_device_type 'Bruker APEX-II CCD'
_diffrn_measurement_method '\f and \w scans'
_diffrn_radiation_type MoK\a
_diffrn_radiation_wavelength 0.71073
_diffrn_reflns_av_R_equivalents 0.0581
_diffrn_reflns_av_unetI/netI 0.1058
_diffrn_reflns_Laue_measured_fraction_full 0.994
_diffrn_reflns_Laue_measured_fraction_max 0.992
_diffrn_reflns_limit_h_max 15
_diffrn_reflns_limit_h_min -15
_diffrn_reflns_limit_k_max 18
_diffrn_reflns_limit_k_min -15
_diffrn_reflns_limit_l_max 24
_diffrn_reflns_limit_l_min -24
_diffrn_reflns_number 27432
_diffrn_reflns_point_group_measured_fraction_full 0.994
_diffrn_reflns_point_group_measured_fraction_max 0.992
_diffrn_reflns_theta_full 25.242
_diffrn_reflns_theta_max 30.508
_diffrn_reflns_theta_min 2.094
_diffrn_standards_number 0
_exptl_absorpt_coefficient_mu 1.520
_exptl_absorpt_correction_T_max 0.7465
_exptl_absorpt_correction_T_min 0.6056
_exptl_absorpt_correction_type multi-scan
_exptl_absorpt_process_details
;
SADABS-2016/2 (Bruker,2016/2) was used for absorption correction.
wR2(int) was 0.0715 before and 0.0567 after correction.
The Ratio of minimum to maximum transmission is 0.8113.
The \l/2 correction factor is Not present.
;
_exptl_crystal_colour colourless
_exptl_crystal_density_diffrn 1.363
_exptl_crystal_description parallelepiped
_exptl_crystal_F_000 923
_exptl_crystal_preparation Luminescent
_exptl_crystal_size_max 0.18
_exptl_crystal_size_mid 0.1
_exptl_crystal_size_min 0.1
_refine_diff_density_max 0.685
_refine_diff_density_min -0.678
_refine_diff_density_rms 0.106
_refine_ls_extinction_method none
_refine_ls_goodness_of_fit_ref 1.023
_refine_ls_hydrogen_treatment constr
_refine_ls_matrix_type full
_refine_ls_number_parameters 541
_refine_ls_number_reflns 13295
_refine_ls_number_restraints 21
_refine_ls_restrained_S_all 1.023
_refine_ls_R_factor_all 0.1127
_refine_ls_R_factor_gt 0.0553
_refine_ls_shift/su_max 0.000
_refine_ls_shift/su_mean 0.000
_refine_ls_structure_factor_coef Fsqd
_refine_ls_weighting_details 'w=1/[\s^2^(Fo^2^)+(0.0359P)^2^+0.4724P] where P=(Fo^2^+2Fc^2^)/3'
_refine_ls_weighting_scheme calc
_refine_ls_wR_factor_gt 0.0988
_refine_ls_wR_factor_ref 0.1276
_reflns_Friedel_coverage 0.000
_reflns_number_gt 7995
_reflns_number_total 13295
_reflns_threshold_expression 'I > 2\s(I)'
_cod_data_source_file d3dt02633g2.cif
_cod_data_source_block 1_a_CCDC1
_cod_original_formula_sum 'C99 H81.50 Br2 Cu2 N8.50 P4'
_cod_database_code 7714005
_shelx_shelxl_version_number 2014/7
_shelx_space_group_comment
;
The symmetry employed for this shelxl refinement is uniquely defined
by the following loop, which should always be used as a source of
symmetry information in preference to the above space-group names.
They are only intended as comments.
;
_shelx_estimated_absorpt_t_max 0.863
_shelx_estimated_absorpt_t_min 0.772
_olex2_refinement_description
;
1. Fixed Uiso
 At 1.2 times of:
  All C(H) groups, All N(H) groups
2. Restrained distances
 C1S-N1S
 1.2 with sigma of 0.01
 C1S-C2S
 1.4 with sigma of 0.01
 N1S-C2S
 2.6 with sigma of 0.01
3. Uiso/Uaniso restraints and constraints
Uanis(N1S) \\sim Ueq, Uanis(C1S) \\sim Ueq, Uanis(C2S) \\sim Ueq: with sigma of
0.01 and sigma for terminal atoms of 0.02
4. Others
 Fixed Sof: C1S(0.25) N1S(0.25) C2S(0.25)
5.a Aromatic/amide H refined with riding coordinates:
 N3(H3), C2(H2), C3(H3A), C4(H4), C5(H5), C6(H6), C8(H8), C9(H9), C10(H10),
 C11(H11), C12(H12), C14(H14), C15(H15), C16(H16), C17(H17), C18(H18), C20(H20),
  C21(H21), C22(H22), C23(H23), C24(H24), C26(H26), C27(H27), C28(H28),
 C29(H29), C30(H30), C32(H32), C33(H33), C34(H34), C35(H35), C36(H36), C37(H37),
  C38(H38), C40(H40), C41(H41), C45(H45), C46(H46), C47(H47), C48(H48), C49(H49)
;
_olex2_submission_special_instructions 'No special instructions were received'

loop_
_space_group_symop_operation_xyz
'x, y, z'
'-x, -y, -z'

loop_
_atom_site_label
_atom_site_type_symbol
_atom_site_fract_x
_atom_site_fract_y
_atom_site_fract_z
_atom_site_U_iso_or_equiv
_atom_site_adp_type
_atom_site_occupancy
_atom_site_site_symmetry_order
_atom_site_calc_flag
_atom_site_refinement_flags_posn
_atom_site_refinement_flags_adp
_atom_site_refinement_flags_occupancy
_atom_site_disorder_assembly
_atom_site_disorder_group
Br1 Br 0.93401(3) 0.36338(3) 0.72336(2) 0.02859(9) Uani 1 1 d . . . . .
Cu1 Cu 0.75931(4) 0.45914(3) 0.72454(3) 0.02296(10) Uani 1 1 d . . . . .
P1 P 0.68789(8) 0.48108(7) 0.84728(6) 0.02404(18) Uani 1 1 d . . . . .
P2 P 0.81527(8) 0.59985(7) 0.67989(6) 0.02346(18) Uani 1 1 d . . . . .
N1 N 0.6094(2) 0.3349(2) 0.62664(17) 0.0237(6) Uani 1 1 d . . . . .
N2 N 0.1644(3) 0.1028(2) 0.45333(17) 0.0249(6) Uani 1 1 d . . . . .
N3 N 0.1491(3) -0.0758(2) 0.37057(18) 0.0283(6) Uani 1 1 d . . . . .
H3 H 0.1143 -0.1480 0.3344 0.034 Uiso 1 1 calc R . . . .
N4 N 0.2754(3) -0.0275(2) 0.40303(18) 0.0277(6) Uani 1 1 d . . . . .
C1 C 0.7838(3) 0.5950(3) 0.9492(2) 0.0272(7) Uani 1 1 d . . . . .
C2 C 0.7412(4) 0.6826(3) 1.0043(2) 0.0376(9) Uani 1 1 d . . . . .
H2 H 0.6561 0.6839 0.9909 0.045 Uiso 1 1 calc R . . . .
C3 C 0.8229(4) 0.7682(3) 1.0789(3) 0.0494(11) Uani 1 1 d . . . . .
H3A H 0.7936 0.8283 1.1160 0.059 Uiso 1 1 calc R . . . .
C4 C 0.9457(4) 0.7665(3) 1.0995(3) 0.0492(11) Uani 1 1 d . . . . .
H4 H 1.0005 0.8250 1.1510 0.059 Uiso 1 1 calc R . . . .
C5 C 0.9903(4) 0.6808(4) 1.0461(3) 0.0470(10) Uani 1 1 d . . . . .
H5 H 1.0754 0.6799 1.0605 0.056 Uiso 1 1 calc R . . . .
C6 C 0.9096(4) 0.5956(3) 0.9710(2) 0.0380(9) Uani 1 1 d . . . . .
H6 H 0.9403 0.5367 0.9338 0.046 Uiso 1 1 calc R . . . .
C7 C 0.6635(3) 0.3529(3) 0.8686(2) 0.0257(7) Uani 1 1 d . . . . .
C8 C 0.6458(4) 0.3548(3) 0.9483(2) 0.0349(8) Uani 1 1 d . . . . .
H8 H 0.6508 0.4255 0.9947 0.042 Uiso 1 1 calc R . . . .
C9 C 0.6209(4) 0.2547(3) 0.9606(3) 0.0453(10) Uani 1 1 d . . . . .
H9 H 0.6073 0.2566 1.0149 0.054 Uiso 1 1 calc R . . . .
C10 C 0.6159(4) 0.1519(3) 0.8936(3) 0.0452(10) Uani 1 1 d . . . . .
H10 H 0.5984 0.0831 0.9018 0.054 Uiso 1 1 calc R . . . .
C11 C 0.6364(4) 0.1490(3) 0.8147(3) 0.0416(10) Uani 1 1 d . . . . .
H11 H 0.6342 0.0785 0.7690 0.050 Uiso 1 1 calc R . . . .
C12 C 0.6601(3) 0.2495(3) 0.8023(2) 0.0297(8) Uani 1 1 d . . . . .
H12 H 0.6741 0.2473 0.7480 0.036 Uiso 1 1 calc R . . . .
C13 C 0.5312(3) 0.5065(3) 0.8423(2) 0.0249(7) Uani 1 1 d . . . . .
C14 C 0.4247(3) 0.4328(3) 0.8481(2) 0.0298(8) Uani 1 1 d . . . . .
H14 H 0.4342 0.3723 0.8635 0.036 Uiso 1 1 calc R . . . .
C15 C 0.3046(3) 0.4467(3) 0.8315(2) 0.0328(8) Uani 1 1 d . . . . .
H15 H 0.2328 0.3954 0.8352 0.039 Uiso 1 1 calc R . . . .
C16 C 0.2894(3) 0.5348(3) 0.8098(2) 0.0341(8) Uani 1 1 d . . . . .
H16 H 0.2073 0.5438 0.7982 0.041 Uiso 1 1 calc R . . . .
C17 C 0.3942(4) 0.6099(3) 0.8051(2) 0.0350(8) Uani 1 1 d . . . . .
H17 H 0.3843 0.6716 0.7913 0.042 Uiso 1 1 calc R . . . .
C18 C 0.5132(3) 0.5951(3) 0.8205(2) 0.0297(8) Uani 1 1 d . . . . .
H18 H 0.5843 0.6465 0.8162 0.036 Uiso 1 1 calc R . . . .
C19 C 0.9616(3) 0.7114(3) 0.7422(2) 0.0267(7) Uani 1 1 d . . . . .
C20 C 1.0118(4) 0.8041(3) 0.7231(2) 0.0403(9) Uani 1 1 d . . . . .
H20 H 0.9691 0.8109 0.6749 0.048 Uiso 1 1 calc R . . . .
C21 C 1.1227(4) 0.8856(3) 0.7736(3) 0.0490(11) Uani 1 1 d . . . . .
H21 H 1.1552 0.9490 0.7606 0.059 Uiso 1 1 calc R . . . .
C22 C 1.1870(4) 0.8758(4) 0.8430(3) 0.0585(12) Uani 1 1 d . . . . .
H22 H 1.2644 0.9312 0.8770 0.070 Uiso 1 1 calc R . . . .
C23 C 1.1381(4) 0.7850(4) 0.8626(3) 0.0565(12) Uani 1 1 d . . . . .
H23 H 1.1812 0.7786 0.9108 0.068 Uiso 1 1 calc R . . . .
C24 C 1.0264(4) 0.7030(3) 0.8124(2) 0.0381(9) Uani 1 1 d . . . . .
H24 H 0.9938 0.6403 0.8262 0.046 Uiso 1 1 calc R . . . .
C25 C 0.8308(3) 0.5454(3) 0.5669(2) 0.0243(7) Uani 1 1 d . . . . .
C26 C 0.8291(3) 0.6091(3) 0.5178(2) 0.0274(7) Uani 1 1 d . . . . .
H26 H 0.8207 0.6848 0.5431 0.033 Uiso 1 1 calc R . . . .
C27 C 0.8397(3) 0.5623(3) 0.4323(2) 0.0326(8) Uani 1 1 d . . . . .
H27 H 0.8392 0.6062 0.3993 0.039 Uiso 1 1 calc R . . . .
C28 C 0.8511(3) 0.4522(3) 0.3949(2) 0.0345(8) Uani 1 1 d . . . . .
H28 H 0.8576 0.4203 0.3360 0.041 Uiso 1 1 calc R . . . .
C29 C 0.8530(3) 0.3881(3) 0.4426(2) 0.0303(8) Uani 1 1 d . . . . .
H29 H 0.8610 0.3124 0.4166 0.036 Uiso 1 1 calc R . . . .
C30 C 0.8432(3) 0.4340(3) 0.5284(2) 0.0260(7) Uani 1 1 d . . . . .
H30 H 0.8450 0.3899 0.5611 0.031 Uiso 1 1 calc R . . . .
C31 C 0.6982(3) 0.6800(3) 0.6791(2) 0.0275(7) Uani 1 1 d . . . . .
C32 C 0.7094(4) 0.7860(3) 0.7457(3) 0.0420(10) Uani 1 1 d . . . . .
H32 H 0.7839 0.8234 0.7900 0.050 Uiso 1 1 calc R . . . .
C33 C 0.6108(5) 0.8371(4) 0.7471(3) 0.0598(14) Uani 1 1 d . . . . .
H33 H 0.6181 0.9092 0.7929 0.072 Uiso 1 1 calc R . . . .
C34 C 0.5030(5) 0.7838(4) 0.6827(4) 0.0627(15) Uani 1 1 d . . . . .
H34 H 0.4366 0.8195 0.6838 0.075 Uiso 1 1 calc R . . . .
C35 C 0.4912(4) 0.6797(4) 0.6172(3) 0.0502(12) Uani 1 1 d . . . . .
H35 H 0.4167 0.6431 0.5728 0.060 Uiso 1 1 calc R . . . .
C36 C 0.5877(3) 0.6276(3) 0.6153(3) 0.0355(9) Uani 1 1 d . . . . .
H36 H 0.5785 0.5549 0.5698 0.043 Uiso 1 1 calc R . . . .
C37 C 0.4950(3) 0.3537(3) 0.6215(2) 0.0265(7) Uani 1 1 d . . . . .
H37 H 0.4879 0.4266 0.6585 0.032 Uiso 1 1 calc R . . . .
C38 C 0.3876(3) 0.2736(3) 0.5658(2) 0.0261(7) Uani 1 1 d . . . . .
H38 H 0.3083 0.2907 0.5662 0.031 Uiso 1 1 calc R . . . .
C39 C 0.3953(3) 0.1673(3) 0.5089(2) 0.0226(7) Uani 1 1 d . . . . .
C40 C 0.5142(3) 0.1477(3) 0.5117(2) 0.0252(7) Uani 1 1 d . . . . .
H40 H 0.5245 0.0770 0.4732 0.030 Uiso 1 1 calc R . . . .
C41 C 0.6168(3) 0.2324(3) 0.5710(2) 0.0243(7) Uani 1 1 d . . . . .
H41 H 0.6972 0.2175 0.5727 0.029 Uiso 1 1 calc R . . . .
C42 C 0.2790(3) 0.0802(3) 0.4533(2) 0.0234(7) Uani 1 1 d . . . . .
C43 C 0.0843(3) 0.0023(3) 0.4013(2) 0.0239(7) Uani 1 1 d . . . . .
C44 C -0.0535(3) -0.0181(3) 0.3814(2) 0.0249(7) Uani 1 1 d . . . . .
C45 C -0.1033(3) 0.0733(3) 0.4216(2) 0.0282(7) Uani 1 1 d . . . . .
H45 H -0.0484 0.1454 0.4616 0.034 Uiso 1 1 calc R . . . .
C46 C -0.2323(3) 0.0589(3) 0.4035(2) 0.0340(8) Uani 1 1 d . . . . .
H46 H -0.2656 0.1217 0.4302 0.041 Uiso 1 1 calc R . . . .
C47 C -0.3131(3) -0.0461(3) 0.3467(2) 0.0347(8) Uani 1 1 d . . . . .
H47 H -0.4017 -0.0555 0.3342 0.042 Uiso 1 1 calc R . . . .
C48 C -0.2648(3) -0.1375(3) 0.3081(2) 0.0355(8) Uani 1 1 d . . . . .
H48 H -0.3207 -0.2100 0.2697 0.043 Uiso 1 1 calc R . . . .
C49 C -0.1360(3) -0.1243(3) 0.3249(2) 0.0307(8) Uani 1 1 d . . . . .
H49 H -0.1035 -0.1876 0.2980 0.037 Uiso 1 1 calc R . . . .
C1S C 0.8005(19) 0.948(2) 0.9653(16) 0.088(7) Uani 0.25 1 d D U P . .
N1S N 0.6876(19) 0.9258(18) 0.9569(13) 0.111(7) Uani 0.25 1 d D U P . .
C2S C 0.9328(18) 0.970(2) 0.9788(18) 0.101(8) Uani 0.25 1 d D U P . .

loop_
_atom_site_aniso_label
_atom_site_aniso_U_11
_atom_site_aniso_U_22
_atom_site_aniso_U_33
_atom_site_aniso_U_23
_atom_site_aniso_U_13
_atom_site_aniso_U_12
Br1 0.02431(18) 0.02351(17) 0.0373(2) 0.01093(15) 0.00377(15) 0.01006(13)
Cu1 0.0248(2) 0.0205(2) 0.0235(2) 0.00837(17) 0.00410(17) 0.00831(16)
P1 0.0276(5) 0.0217(4) 0.0229(4) 0.0080(4) 0.0050(4) 0.0097(3)
P2 0.0268(5) 0.0212(4) 0.0245(5) 0.0098(4) 0.0062(4) 0.0100(3)
N1 0.0242(14) 0.0223(14) 0.0255(15) 0.0105(12) 0.0032(12) 0.0081(11)
N2 0.0247(14) 0.0224(14) 0.0262(15) 0.0093(12) 0.0017(12) 0.0070(11)
N3 0.0296(16) 0.0196(14) 0.0311(16) 0.0064(12) 0.0022(13) 0.0078(12)
N4 0.0245(15) 0.0222(14) 0.0305(16) 0.0067(12) -0.0012(13) 0.0066(12)
C1 0.038(2) 0.0236(17) 0.0198(16) 0.0100(14) 0.0034(15) 0.0083(15)
C2 0.044(2) 0.032(2) 0.032(2) 0.0079(17) 0.0045(18) 0.0122(17)
C3 0.068(3) 0.033(2) 0.034(2) 0.0022(18) 0.006(2) 0.012(2)
C4 0.060(3) 0.039(2) 0.030(2) 0.0092(19) -0.008(2) -0.005(2)
C5 0.039(2) 0.051(3) 0.039(2) 0.016(2) -0.0056(19) 0.003(2)
C6 0.037(2) 0.037(2) 0.034(2) 0.0104(18) 0.0020(18) 0.0089(17)
C7 0.0311(18) 0.0254(17) 0.0244(17) 0.0116(14) 0.0061(15) 0.0130(14)
C8 0.051(2) 0.0306(19) 0.0255(19) 0.0106(16) 0.0082(18) 0.0181(17)
C9 0.074(3) 0.044(2) 0.033(2) 0.0244(19) 0.022(2) 0.024(2)
C10 0.071(3) 0.033(2) 0.040(2) 0.0227(19) 0.016(2) 0.015(2)
C11 0.065(3) 0.0255(19) 0.037(2) 0.0127(17) 0.015(2) 0.0158(19)
C12 0.039(2) 0.0260(17) 0.0270(18) 0.0126(15) 0.0069(16) 0.0105(15)
C13 0.0308(18) 0.0265(17) 0.0180(16) 0.0072(13) 0.0059(14) 0.0125(14)
C14 0.038(2) 0.0235(17) 0.0264(18) 0.0076(14) 0.0070(16) 0.0104(15)
C15 0.0286(19) 0.0327(19) 0.031(2) 0.0089(16) 0.0060(16) 0.0045(15)
C16 0.0298(19) 0.043(2) 0.0282(19) 0.0094(17) 0.0060(16) 0.0171(17)
C17 0.043(2) 0.039(2) 0.032(2) 0.0165(17) 0.0124(18) 0.0243(18)
C18 0.037(2) 0.0301(18) 0.0279(19) 0.0142(15) 0.0128(16) 0.0132(16)
C19 0.0302(18) 0.0183(16) 0.0277(18) 0.0053(14) 0.0079(15) 0.0063(14)
C20 0.048(2) 0.031(2) 0.034(2) 0.0128(17) 0.0064(19) -0.0006(18)
C21 0.056(3) 0.038(2) 0.037(2) 0.0115(19) 0.005(2) -0.009(2)
C22 0.050(3) 0.046(3) 0.055(3) 0.011(2) -0.009(2) -0.008(2)
C23 0.053(3) 0.051(3) 0.052(3) 0.020(2) -0.015(2) 0.005(2)
C24 0.038(2) 0.030(2) 0.042(2) 0.0147(18) -0.0019(18) 0.0070(17)
C25 0.0213(16) 0.0282(17) 0.0249(17) 0.0101(14) 0.0062(14) 0.0107(13)
C26 0.0297(18) 0.0291(18) 0.0284(18) 0.0132(15) 0.0088(15) 0.0146(15)
C27 0.0321(19) 0.047(2) 0.034(2) 0.0244(18) 0.0131(17) 0.0229(17)
C28 0.031(2) 0.050(2) 0.0249(19) 0.0133(17) 0.0072(16) 0.0207(18)
C29 0.0252(18) 0.0322(19) 0.0289(19) 0.0063(15) 0.0055(15) 0.0108(15)
C30 0.0233(17) 0.0264(17) 0.0300(19) 0.0125(15) 0.0057(15) 0.0088(14)
C31 0.0329(19) 0.0267(17) 0.035(2) 0.0195(16) 0.0159(17) 0.0142(15)
C32 0.053(3) 0.032(2) 0.048(3) 0.0165(19) 0.022(2) 0.0214(19)
C33 0.090(4) 0.043(3) 0.078(4) 0.036(3) 0.051(3) 0.047(3)
C34 0.068(3) 0.083(4) 0.096(4) 0.070(3) 0.050(3) 0.061(3)
C35 0.041(2) 0.078(3) 0.066(3) 0.052(3) 0.026(2) 0.036(2)
C36 0.034(2) 0.042(2) 0.045(2) 0.0259(19) 0.0160(19) 0.0208(18)
C37 0.0315(19) 0.0210(16) 0.0278(18) 0.0087(14) 0.0046(15) 0.0126(14)
C38 0.0232(17) 0.0278(17) 0.0292(18) 0.0115(15) 0.0035(15) 0.0126(14)
C39 0.0241(16) 0.0208(16) 0.0261(17) 0.0122(14) 0.0052(14) 0.0079(13)
C40 0.0253(17) 0.0214(16) 0.0270(18) 0.0079(14) 0.0047(14) 0.0073(13)
C41 0.0235(17) 0.0260(17) 0.0267(18) 0.0127(14) 0.0060(14) 0.0101(14)
C42 0.0252(17) 0.0204(16) 0.0247(17) 0.0101(14) 0.0026(14) 0.0066(13)
C43 0.0247(17) 0.0229(16) 0.0256(17) 0.0115(14) 0.0042(14) 0.0073(13)
C44 0.0269(17) 0.0230(16) 0.0236(17) 0.0097(14) 0.0038(14) 0.0057(14)
C45 0.0269(18) 0.0278(17) 0.0278(18) 0.0106(15) 0.0060(15) 0.0055(14)
C46 0.0293(19) 0.034(2) 0.037(2) 0.0101(17) 0.0117(17) 0.0117(16)
C47 0.0230(18) 0.039(2) 0.036(2) 0.0112(17) 0.0054(16) 0.0058(16)
C48 0.030(2) 0.0314(19) 0.034(2) 0.0087(17) 0.0029(17) -0.0008(16)
C49 0.035(2) 0.0218(17) 0.0289(19) 0.0053(15) 0.0053(16) 0.0059(15)
C1S 0.101(11) 0.084(10) 0.076(10) 0.028(8) 0.023(9) 0.030(8)
N1S 0.147(16) 0.093(13) 0.072(12) 0.016(10) 0.002(12) 0.035(12)
C2S 0.102(12) 0.101(11) 0.097(11) 0.037(8) 0.028(9) 0.028(9)

loop_
_atom_type_symbol
_atom_type_description
_atom_type_scat_dispersion_real
_atom_type_scat_dispersion_imag
_atom_type_scat_source
C C 0.0033 0.0016 'International Tables Vol C Tables 4.2.6.8 and 6.1.1.4'
H H 0.0000 0.0000 'International Tables Vol C Tables 4.2.6.8 and 6.1.1.4'
Br Br -0.2901 2.4595 'International Tables Vol C Tables 4.2.6.8 and 6.1.1.4'
Cu Cu 0.3201 1.2651 'International Tables Vol C Tables 4.2.6.8 and 6.1.1.4'
N N 0.0061 0.0033 'International Tables Vol C Tables 4.2.6.8 and 6.1.1.4'
P P 0.1023 0.0942 'International Tables Vol C Tables 4.2.6.8 and 6.1.1.4'

loop_
_geom_angle_atom_site_label_1
_geom_angle_atom_site_label_2
_geom_angle_atom_site_label_3
_geom_angle
_geom_angle_site_symmetry_1
_geom_angle_site_symmetry_3
_geom_angle_publ_flag
P1 Cu1 Br1 107.22(3) . . ?
P2 Cu1 Br1 109.60(3) . . ?
P2 Cu1 P1 124.66(3) . . ?
N1 Cu1 Br1 104.97(7) . . ?
N1 Cu1 P1 103.84(7) . . ?
N1 Cu1 P2 104.78(7) . . ?
C1 P1 Cu1 118.39(11) . . ?
C1 P1 C7 103.42(15) . . ?
C1 P1 C13 104.66(15) . . ?
C7 P1 Cu1 113.30(10) . . ?
C7 P1 C13 103.24(15) . . ?
C13 P1 Cu1 112.29(10) . . ?
C19 P2 Cu1 115.90(11) . . ?
C19 P2 C25 106.51(15) . . ?
C19 P2 C31 103.75(15) . . ?
C25 P2 Cu1 112.78(11) . . ?
C25 P2 C31 101.61(15) . . ?
C31 P2 Cu1 114.84(10) . . ?
C37 N1 Cu1 118.7(2) . . ?
C37 N1 C41 116.6(3) . . ?
C41 N1 Cu1 124.6(2) . . ?
C43 N2 C42 103.1(3) . . ?
C43 N3 N4 110.7(3) . . ?
C42 N4 N3 101.5(2) . . ?
C2 C1 P1 124.3(3) . . ?
C2 C1 C6 118.4(3) . . ?
C6 C1 P1 117.2(3) . . ?
C1 C2 C3 120.2(4) . . ?
C4 C3 C2 120.4(4) . . ?
C3 C4 C5 120.6(4) . . ?
C4 C5 C6 119.3(4) . . ?
C5 C6 C1 121.1(4) . . ?
C8 C7 P1 122.4(2) . . ?
C12 C7 P1 118.6(2) . . ?
C12 C7 C8 118.9(3) . . ?
C9 C8 C7 120.8(3) . . ?
C10 C9 C8 119.7(3) . . ?
C9 C10 C11 120.2(3) . . ?
C10 C11 C12 119.9(3) . . ?
C7 C12 C11 120.5(3) . . ?
C14 C13 P1 123.1(2) . . ?
C14 C13 C18 117.7(3) . . ?
C18 C13 P1 118.6(2) . . ?
C15 C14 C13 120.8(3) . . ?
C16 C15 C14 120.2(3) . . ?
C15 C16 C17 119.8(3) . . ?
C18 C17 C16 119.9(3) . . ?
C17 C18 C13 121.5(3) . . ?
C20 C19 P2 123.8(3) . . ?
C24 C19 P2 117.6(3) . . ?
C24 C19 C20 118.6(3) . . ?
C21 C20 C19 120.5(4) . . ?
C20 C21 C22 120.4(4) . . ?
C23 C22 C21 119.5(4) . . ?
C22 C23 C24 120.4(4) . . ?
C23 C24 C19 120.6(4) . . ?
C26 C25 P2 123.1(2) . . ?
C26 C25 C30 119.1(3) . . ?
C30 C25 P2 117.8(2) . . ?
C27 C26 C25 120.2(3) . . ?
C28 C27 C26 120.2(3) . . ?
C27 C28 C29 120.3(3) . . ?
C28 C29 C30 120.2(3) . . ?
C29 C30 C25 120.0(3) . . ?
C32 C31 P2 122.0(3) . . ?
C36 C31 P2 119.0(3) . . ?
C36 C31 C32 118.5(3) . . ?
C31 C32 C33 119.8(4) . . ?
C34 C33 C32 120.4(4) . . ?
C35 C34 C33 120.2(4) . . ?
C34 C35 C36 120.0(4) . . ?
C35 C36 C31 121.1(4) . . ?
N1 C37 C38 123.6(3) . . ?
C37 C38 C39 119.7(3) . . ?
C38 C39 C42 119.2(3) . . ?
C40 C39 C38 117.3(3) . . ?
C40 C39 C42 123.4(3) . . ?
C41 C40 C39 119.1(3) . . ?
N1 C41 C40 123.6(3) . . ?
N2 C42 C39 121.4(3) . . ?
N4 C42 N2 115.1(3) . . ?
N4 C42 C39 123.4(3) . . ?
N2 C43 N3 109.6(3) . . ?
N2 C43 C44 123.9(3) . . ?
N3 C43 C44 126.5(3) . . ?
C45 C44 C43 118.0(3) . . ?
C49 C44 C43 122.9(3) . . ?
C49 C44 C45 119.1(3) . . ?
C46 C45 C44 120.1(3) . . ?
C47 C46 C45 120.4(3) . . ?
C48 C47 C46 119.8(3) . . ?
C47 C48 C49 120.5(3) . . ?
C48 C49 C44 120.0(3) . . ?
N1S C1S C2S 176(3) . . ?
C1S C2S C2S 158(3) . 2_777 ?

loop_
_geom_bond_atom_site_label_1
_geom_bond_atom_site_label_2
_geom_bond_distance
_geom_bond_site_symmetry_2
_geom_bond_publ_flag
Br1 Cu1 2.5173(5) . ?
Cu1 P1 2.2635(9) . ?
Cu1 P2 2.2536(9) . ?
Cu1 N1 2.091(3) . ?
P1 C1 1.826(3) . ?
P1 C7 1.827(3) . ?
P1 C13 1.832(3) . ?
P2 C19 1.822(3) . ?
P2 C25 1.832(3) . ?
P2 C31 1.836(3) . ?
N1 C37 1.339(4) . ?
N1 C41 1.345(4) . ?
N2 C42 1.362(4) . ?
N2 C43 1.322(4) . ?
N3 N4 1.358(4) . ?
N3 C43 1.351(4) . ?
N4 C42 1.334(4) . ?
C1 C2 1.390(4) . ?
C1 C6 1.397(5) . ?
C2 C3 1.390(5) . ?
C3 C4 1.372(6) . ?
C4 C5 1.376(6) . ?
C5 C6 1.388(5) . ?
C7 C8 1.392(4) . ?
C7 C12 1.387(4) . ?
C8 C9 1.386(5) . ?
C9 C10 1.383(5) . ?
C10 C11 1.384(5) . ?
C11 C12 1.390(4) . ?
C13 C14 1.394(5) . ?
C13 C18 1.396(4) . ?
C14 C15 1.393(5) . ?
C15 C16 1.379(5) . ?
C16 C17 1.383(5) . ?
C17 C18 1.382(5) . ?
C19 C20 1.396(4) . ?
C19 C24 1.386(5) . ?
C20 C21 1.378(5) . ?
C21 C22 1.383(6) . ?
C22 C23 1.377(6) . ?
C23 C24 1.384(5) . ?
C25 C26 1.396(4) . ?
C25 C30 1.401(4) . ?
C26 C27 1.384(4) . ?
C27 C28 1.380(5) . ?
C28 C29 1.382(5) . ?
C29 C30 1.385(4) . ?
C31 C32 1.391(5) . ?
C31 C36 1.391(5) . ?
C32 C33 1.394(5) . ?
C33 C34 1.377(7) . ?
C34 C35 1.365(6) . ?
C35 C36 1.381(5) . ?
C37 C38 1.370(4) . ?
C38 C39 1.391(4) . ?
C39 C40 1.391(4) . ?
C39 C42 1.463(4) . ?
C40 C41 1.380(4) . ?
C43 C44 1.467(4) . ?
C44 C45 1.396(4) . ?
C44 C49 1.394(4) . ?
C45 C46 1.382(4) . ?
C46 C47 1.380(5) . ?
C47 C48 1.380(5) . ?
C48 C49 1.382(5) . ?
C1S N1S 1.198(8) . ?
C1S C2S 1.404(8) . ?
C2S C2S 1.48(4) 2_777 ?
